data_1554166
loop_
_publ_author_name
'Zaltariov, Mirela-Fernanda'
'Cazacu, Maria'
'Sacarescu, Liviu'
'Vlad, Angelica'
'Novitchi, Ghenadie'
'Train, Cyrille'
'Shova, Sergiu'
'Arion, Vladimir B.'

_publ_section_title
;
 Oxime-Bridged Mn6 Clusters Inserted in One-Dimensional Coordination
 Polymer
;
_journal_issue 17
_journal_name_full Macromolecules
_journal_page_first 6163
_journal_paper_doi 10.1021/acs.macromol.6b01149
_journal_volume 49
_journal_year 2016
_chemical_formula_moiety 'C61 H67 Mn6 N7 O24 Si2, 1.2(H2 O), C7 H7 N O2'
_chemical_formula_sum 'C68 H76.4 Mn6 N8 O27.2 Si2'
_chemical_formula_weight 1826.79
_space_group_crystal_system monoclinic
_space_group_IT_number 14
_space_group_name_Hall '-P 2ybc'
_space_group_name_H-M_alt 'P 1 21/c 1'
_atom_sites_solution_hydrogens mixed
_atom_sites_solution_primary direct
_audit_creation_date 2016-06-22
_audit_creation_method
;
Olex2 1.2
(compiled 2016.02.19 svn.r3266 for OlexSys, GUI svn.r5155)
;
_cell_angle_alpha 90
_cell_angle_beta 105.62
_cell_angle_gamma 90
_cell_formula_units_Z 4
_cell_length_a 19.029(5)
_cell_length_b 25.005(5)
_cell_length_c 19.750
_cell_measurement_reflns_used 483
_cell_measurement_temperature 244(60)
_cell_measurement_theta_max 29.4330
_cell_measurement_theta_min 2.2764
_cell_volume 9050(3)
_computing_cell_refinement
;
CrysAlisPro, Agilent Technologies,
Version 1.171.35.19 (release 27-10-2011 CrysAlis171 .NET)
(compiled Oct 27 2011,15:02:11)
;
_computing_data_collection
;
CrysAlisPro, Agilent Technologies,
Version 1.171.35.19 (release 27-10-2011 CrysAlis171 .NET)
(compiled Oct 27 2011,15:02:11)
;
_computing_data_reduction
;
CrysAlisPro, Agilent Technologies,
Version 1.171.35.19 (release 27-10-2011 CrysAlis171 .NET)
(compiled Oct 27 2011,15:02:11)
;
_computing_molecular_graphics 'Olex2 (Dolomanov et al., 2009)'
_computing_publication_material 'Olex2 (Dolomanov et al., 2009)'
_computing_structure_refinement 'ShelXL (Sheldrick, 2015)'
_computing_structure_solution 'SIR2004 (Burla et al., 2007)'
_diffrn_ambient_temperature 244(60)
_diffrn_detector_area_resol_mean 8.0797
_diffrn_measured_fraction_theta_full 0.988
_diffrn_measured_fraction_theta_max 0.988
_diffrn_measurement_details
;
#__ type_ start__ end____ width___ exp.time_
  1 omega  -50.00    2.00   1.0000  300.0000
omega____ theta____ kappa____ phi______ frames
    -       17.2409  -57.0000   60.0000 52

#__ type_ start__ end____ width___ exp.time_
  2 omega  -44.00   87.00   1.0000  300.0000
omega____ theta____ kappa____ phi______ frames
    -       17.2409    0.0000 -120.0000 131

#__ type_ start__ end____ width___ exp.time_
  3 omega   64.00   89.00   1.0000  300.0000
omega____ theta____ kappa____ phi______ frames
    -       17.2409  178.0000 -150.0000 25
;
_diffrn_measurement_device_type 'Xcalibur, Eos'
_diffrn_measurement_method '\w scans'
_diffrn_orient_matrix_UB_11 -0.0327590000
_diffrn_orient_matrix_UB_12 -0.0151143000
_diffrn_orient_matrix_UB_13 -0.0085669000
_diffrn_orient_matrix_UB_21 -0.0069644000
_diffrn_orient_matrix_UB_22 0.0080130000
_diffrn_orient_matrix_UB_23 0.0320267000
_diffrn_orient_matrix_UB_31 -0.0194200000
_diffrn_orient_matrix_UB_32 0.0226174000
_diffrn_orient_matrix_UB_33 -0.0170849000
_diffrn_radiation_monochromator graphite
_diffrn_radiation_type MoK\a
_diffrn_radiation_wavelength 0.71073
_diffrn_reflns_av_R_equivalents 0.2420
_diffrn_reflns_av_unetI/netI 0.2903
_diffrn_reflns_Laue_measured_fraction_full 0.988
_diffrn_reflns_Laue_measured_fraction_max 0.988
_diffrn_reflns_limit_h_max 15
_diffrn_reflns_limit_h_min -15
_diffrn_reflns_limit_k_max 20
_diffrn_reflns_limit_k_min -20
_diffrn_reflns_limit_l_max 16
_diffrn_reflns_limit_l_min -16
_diffrn_reflns_number 16799
_diffrn_reflns_point_group_measured_fraction_full 0.988
_diffrn_reflns_point_group_measured_fraction_max 0.988
_diffrn_reflns_theta_full 17.225
_diffrn_reflns_theta_max 17.225
_diffrn_reflns_theta_min 2.281
_diffrn_source 'Enhance (Mo) X-ray Source'
_exptl_absorpt_coefficient_mu 0.911
_exptl_absorpt_correction_T_max 1.00000
_exptl_absorpt_correction_T_min 0.44445
_exptl_absorpt_correction_type multi-scan
_exptl_absorpt_process_details
;
CrysAlisPro, Agilent Technologies,
Version 1.171.35.19 (release 27-10-2011 CrysAlis171 .NET)
(compiled Oct 27 2011,15:02:11)
Empirical absorption correction using spherical harmonics,
 implemented in SCALE3 ABSPACK scaling algorithm.
;
_exptl_crystal_colour 'clear dark brown'
_exptl_crystal_colour_lustre clear
_exptl_crystal_colour_modifier dark
_exptl_crystal_colour_primary brown
_exptl_crystal_density_diffrn 1.341
_exptl_crystal_description prism
_exptl_crystal_F_000 3744
_exptl_crystal_size_max 0.07
_exptl_crystal_size_mid 0.05
_exptl_crystal_size_min 0.05
_refine_diff_density_max 0.617
_refine_diff_density_min -0.576
_refine_diff_density_rms 0.095
_refine_ls_extinction_method none
_refine_ls_goodness_of_fit_ref 1.001
_refine_ls_hydrogen_treatment constr
_refine_ls_matrix_type full
_refine_ls_number_parameters 544
_refine_ls_number_reflns 5418
_refine_ls_number_restraints 36
_refine_ls_restrained_S_all 1.008
_refine_ls_R_factor_all 0.2381
_refine_ls_R_factor_gt 0.1067
_refine_ls_shift/su_max 0.000
_refine_ls_shift/su_mean 0.000
_refine_ls_structure_factor_coef Fsqd
_refine_ls_weighting_details 'w=1/[\s^2^(Fo^2^)+(0.1057P)^2^] where P=(Fo^2^+2Fc^2^)/3'
_refine_ls_weighting_scheme calc
_refine_ls_wR_factor_gt 0.2343
_refine_ls_wR_factor_ref 0.3069
_reflns_Friedel_coverage 0.000
_reflns_number_gt 2254
_reflns_number_total 5418
_reflns_threshold_expression 'I > 2\s(I)'
_cod_data_source_file ma6b01149_si_002.cif
_cod_data_source_block shi_687_mz
_cod_original_formula_sum 'C68 H76.40 Mn6 N8 O27.20 Si2'
_cod_database_code 1554166
_chemical_oxdiff_formula 'C60 H60 N7 O18 Si2 Mn6'
_chemical_oxdiff_usercomment H2_0809
_shelx_space_group_comment
;
The symmetry employed for this shelxl refinement is uniquely defined
by the following loop, which should always be used as a source of
symmetry information in preference to the above space-group names.
They are only intended as comments.
;
_reflns_odcompleteness_completeness 99.88
_reflns_odcompleteness_iscentric 1
_reflns_odcompleteness_theta 26.32
_olex2_refinement_description
;
1. Fixed Uiso
 At 1.2 times of:
  All C(H) groups, All C(H,H) groups
 At 1.5 times of:
  All C(H,H,H) groups, All O(H) groups, All O(H,H) groups
2. Restrained distances
 O14-H14
 0.85 with sigma of 0.01
 N7-C49
 1.28 with sigma of 0.01
 O14-N7
 1.38 with sigma of 0.01
 N7-H14
 1.900728 with sigma of 0.02
 Mn5-H14
 3.150218 with sigma of 0.02
 O21-N8 \\sim O21X-N8
 with sigma of 0.01
3. Uiso/Uaniso restraints and constraints
Uanis(N6) \\sim Ueq: with sigma of 0.01 and sigma for terminal atoms of 0.02
Uanis(O2) \\sim Ueq, Uanis(O11) \\sim Ueq: with sigma of 0.001 and sigma for
terminal atoms of 0.002
Uanis(O1W) \\sim Ueq: with sigma of 0.01 and sigma for terminal atoms of 0.02
Uanis(N2) \\sim Ueq: with sigma of 0.001 and sigma for terminal atoms of 0.002
Uiso(C67) = Uiso(C62) = Uiso(C63) = Uiso(C64) = Uiso(C65) = Uiso(C66)
Uiso(O6W) = Uiso(O5W) = Uiso(O4W)
Uiso(O21) = Uiso(O21X)
4. Others
 Fixed Sof: O5W(0.4) H5WA(0.4) H5WB(0.4) O6W(0.4) H6WA(0.4) H6WB(0.4) O4W(0.4)
 H4WA(0.4) H4WB(0.4) O21(0.5) H21A(0.5) O21X(0.5) H21X(0.5)
 Fixed Uiso: O21(0.18484) O21X(0.18484)
5.a Riding coordinates:
 O1W(H1WA,H1WB), O2W(H2WA,H2WB), O14(H14), C54(H54A,H54B,H54C), C55(H55A,H55B,
 H55C), C56(H56A,H56B,H56C), C57(H57A,H57B,H57C), O5W(H5WA,H5WB), O6W(H6WA,
 H6WB), O4W(H4WA,H4WB), O20(H20), O21(H21A), O21X(H21X)
5.b Rotating group:
 O3W(H3WA,H3WB)
5.c Secondary CH2 refined with riding coordinates:
 C51(H51A,H51B), C52(H52A,H52B), C53(H53A,H53B), C58(H58A,H58B), C59(H59A,
 H59B), C60(H60A,H60B)
5.d Aromatic/amide H refined with riding coordinates:
 C2(H2), C3(H3), C4(H4), C5(H5), C7(H7), C9(H9), C12(H12), C11(H11), C10(H10),
 C14(H14A), C19(H19), C16(H16), C17(H17), C18(H18), C21(H21), C25(H25),
 C24(H24), C23(H23), C26(H26), C28(H28), C33(H33), C32(H32), C31(H31), C30(H30),
  C35(H35), C39(H39), C38(H38), C37(H37), C40(H40), C42(H42), C45(H45),
 C46(H46), C47(H47), C44(H44), C49(H49), C64(H64), C63(H63), C66(H66), C65(H65),
  C68(H68)
5.e Fitted hexagon refined as free rotating group:
 C6(C1,C2,C3,C4,C5), C9(C8,C13,C12,C11,C10), C19(C20,C15,C16,C17,C18), C25(C24,
 C23,C22,C27,C26), C33(C32,C31,C30,C29,C34), C39(C38,C37,C36,C41,C40), C45(C46,
 C47,C48,C43,C44), C64(C63,C62,C67,C66,C65)
5.f Idealised tetrahedral OH refined as rotating group:
 O13(H13)
;
_shelx_shelxl_version_number 2014/7
_olex2_date_sample_data_collection 2011-11-19
_olex2_submission_special_instructions 'No special instructions were received'

loop_
_space_group_symop_operation_xyz
'x, y, z'
'-x, y+1/2, -z+1/2'
'-x, -y, -z'
'x, -y-1/2, z-1/2'

loop_
_atom_site_label
_atom_site_type_symbol
_atom_site_fract_x
_atom_site_fract_y
_atom_site_fract_z
_atom_site_U_iso_or_equiv
_atom_site_adp_type
_atom_site_occupancy
_atom_site_site_symmetry_order
_atom_site_calc_flag
_atom_site_refinement_flags_posn
_atom_site_refinement_flags_adp
_atom_site_refinement_flags_occupancy
_atom_site_disorder_assembly
_atom_site_disorder_group
Mn1 Mn 0.0829(2) 0.17412(15) 0.5198(2) 0.0501(16) Uani 1 1 d . . . . .
Mn2 Mn 0.2102(2) 0.13989(16) 0.6591(2) 0.0576(16) Uani 1 1 d . . . . .
Mn3 Mn 0.1825(2) 0.26307(15) 0.6114(2) 0.0485(15) Uani 1 1 d . . . . .
Mn4 Mn 0.3490(2) 0.35650(17) 0.5563(2) 0.0599(16) Uani 1 1 d . . . . .
Mn5 Mn 0.2249(2) 0.38497(17) 0.4129(2) 0.0594(17) Uani 1 1 d D . . . .
Mn6 Mn 0.2517(2) 0.26346(16) 0.4702(2) 0.0500(15) Uani 1 1 d . . . . .
Si1 Si -0.2361(5) 0.2551(4) 0.4972(5) 0.081(3) Uani 1 1 d . . . . .
Si2 Si -0.3493(6) 0.2590(5) 0.5872(6) 0.109(4) Uani 1 1 d . . . . .
O1 O 0.0068(9) 0.1573(6) 0.4386(9) 0.056(6) Uani 1 1 d . . . . .
O1W O 0.2997(8) 0.1319(6) 0.5975(10) 0.067(6) Uani 1 1 d . U . . .
H1WA H 0.3393 0.1247 0.6278 0.101 Uiso 1 1 d R . . . .
H1WB H 0.3002 0.1573 0.5692 0.101 Uiso 1 1 d R . . . .
O2 O 0.1467(9) 0.2781(6) 0.5126(9) 0.040(5) Uani 1 1 d . U . . .
O2W O 0.1187(11) 0.1476(7) 0.7155(10) 0.092(8) Uani 1 1 d . . . . .
H2WA H 0.0873 0.1229 0.7029 0.138 Uiso 1 1 d R . . . .
H2WB H 0.1400 0.1501 0.7620 0.138 Uiso 1 1 d R . . . .
O3 O 0.2608(9) 0.0860(6) 0.7229(9) 0.067(6) Uani 1 1 d . . . . .
O3W O 0.3101(8) 0.3734(7) 0.3585(9) 0.063(6) Uani 1 1 d . . . . .
H3WA H 0.3359 0.4043 0.3543 0.095 Uiso 1 1 d GR . . . .
H3WB H 0.2913 0.3616 0.3131 0.095 Uiso 1 1 d GR . . . .
O4 O 0.0936(9) 0.1011(7) 0.5424(9) 0.063(6) Uani 1 1 d . . . . .
O5 O 0.2054(8) 0.3359(6) 0.6249(9) 0.051(6) Uani 1 1 d . . . . .
O6 O 0.2628(9) 0.1928(8) 0.7243(9) 0.062(6) Uani 1 1 d . . . . .
O7 O 0.4178(9) 0.3800(6) 0.6357(10) 0.076(7) Uani 1 1 d . . . . .
O8 O 0.2945(10) 0.2507(7) 0.5693(9) 0.056(6) Uani 1 1 d . . . . .
O9 O 0.1732(9) 0.4348(6) 0.3481(9) 0.063(6) Uani 1 1 d . . . . .
O10 O 0.3355(11) 0.4284(7) 0.5307(12) 0.088(8) Uani 1 1 d . . . . .
O11 O 0.2302(9) 0.1891(6) 0.4598(9) 0.063(6) Uani 1 1 d . U . . .
O12 O 0.1684(8) 0.3296(6) 0.3582(8) 0.044(5) Uani 1 1 d . . . . .
O13 O 0.1468(11) 0.5408(7) 0.5648(13) 0.096(8) Uani 1 1 d . . . . .
H13 H 0.1399 0.5101 0.5762 0.144 Uiso 1 1 calc GR . . . .
O14 O 0.1292(9) 0.3923(8) 0.4893(9) 0.090(8) Uani 1 1 d D . . . .
H14 H 0.1422 0.3663 0.5185 0.135 Uiso 1 1 d DR . . . .
O15 O 0.0135(8) 0.2004(6) 0.5769(9) 0.047(5) Uani 1 1 d . . . . .
O16 O 0.0818(9) 0.2691(6) 0.6383(8) 0.046(5) Uani 1 1 d . . . . .
O17 O -0.2880(15) 0.2706(9) 0.5488(13) 0.117(8) Uiso 1 1 d . . . . .
O18 O 0.3505(11) 0.2566(8) 0.4403(10) 0.076(7) Uani 1 1 d . . . . .
O19 O 0.4191(9) 0.3263(9) 0.4984(10) 0.078(7) Uani 1 1 d . . . . .
O22 O 0.1663(8) 0.1911(6) 0.5919(8) 0.041(5) Uani 1 1 d . . . . .
O23 O 0.2652(8) 0.3366(6) 0.4856(8) 0.046(5) Uani 1 1 d . . . . .
N1 N 0.0850(12) 0.2463(9) 0.4780(11) 0.063(8) Uani 1 1 d . . . . .
N2 N 0.1519(11) 0.0843(8) 0.5940(11) 0.047(6) Uani 1 1 d . U . . .
N3 N 0.2481(11) 0.2444(10) 0.7066(11) 0.053(7) Uani 1 1 d . . . . .
N4 N 0.3494(12) 0.2849(9) 0.6002(12) 0.055(8) Uani 1 1 d . . . . .
N5 N 0.2798(13) 0.4438(10) 0.4691(12) 0.066(8) Uani 1 1 d . . . . .
N6 N 0.1816(10) 0.2765(9) 0.3752(11) 0.039(6) Uani 1 1 d . U . . .
N7 N 0.1240(13) 0.4451(8) 0.5044(13) 0.077(8) Uani 1 1 d D . . . .
C6 C -0.0248(8) 0.2433(7) 0.3873(9) 0.052(9) Uiso 1 1 d . . . . .
C1 C -0.0383(9) 0.1893(7) 0.3947(9) 0.059(9) Uiso 1 1 d G . . . .
C2 C -0.1013(10) 0.1659(5) 0.3528(10) 0.070(10) Uiso 1 1 d G . . . .
H2 H -0.1103 0.1298 0.3578 0.084 Uiso 1 1 calc R . . . .
C3 C -0.1510(8) 0.1965(7) 0.3035(9) 0.072(10) Uiso 1 1 d G . . . .
H3 H -0.1932 0.1809 0.2755 0.086 Uiso 1 1 calc R . . . .
C4 C -0.1376(9) 0.2506(7) 0.2961(8) 0.053(9) Uiso 1 1 d G . . . .
H4 H -0.1708 0.2711 0.2631 0.063 Uiso 1 1 calc R . . . .
C5 C -0.0745(10) 0.2740(5) 0.3380(10) 0.062(9) Uiso 1 1 d G . . . .
H5 H -0.0655 0.3101 0.3330 0.075 Uiso 1 1 calc R . . . .
C7 C 0.0398(14) 0.2687(10) 0.4260(14) 0.047(8) Uiso 1 1 d . . . . .
H7 H 0.0498 0.3031 0.4132 0.057 Uiso 1 1 calc R . . . .
C9 C 0.3151(10) 0.0069(8) 0.7645(9) 0.070(10) Uiso 1 1 d . . . . .
H9 H 0.3443 0.0250 0.8030 0.083 Uiso 1 1 calc R . . . .
C8 C 0.2643(11) 0.0349(6) 0.7129(11) 0.047(8) Uiso 1 1 d G . . . .
C13 C 0.2206(9) 0.0080(8) 0.6553(9) 0.056(9) Uiso 1 1 d G . . . .
C12 C 0.2276(10) -0.0470(8) 0.6492(9) 0.079(10) Uiso 1 1 d G . . . .
H12 H 0.1984 -0.0651 0.6107 0.095 Uiso 1 1 calc R . . . .
C11 C 0.2784(11) -0.0751(6) 0.7008(11) 0.088(11) Uiso 1 1 d G . . . .
H11 H 0.2831 -0.1119 0.6968 0.105 Uiso 1 1 calc R . . . .
C10 C 0.3221(9) -0.0481(7) 0.7584(9) 0.077(10) Uiso 1 1 d G . . . .
H10 H 0.3561 -0.0668 0.7929 0.092 Uiso 1 1 calc R . . . .
C14 C 0.1654(13) 0.0314(10) 0.6013(13) 0.046(8) Uiso 1 1 d . . . . .
H14A H 0.1361 0.0086 0.5682 0.056 Uiso 1 1 calc R . . . .
C19 C 0.3179(10) 0.3663(9) 0.8034(9) 0.097(12) Uiso 1 1 d . . . . .
H19 H 0.3426 0.3496 0.8451 0.116 Uiso 1 1 calc R . . . .
C20 C 0.2795(11) 0.3359(6) 0.7466(12) 0.060(9) Uiso 1 1 d G . . . .
C15 C 0.2426(10) 0.3608(8) 0.6842(9) 0.058(9) Uiso 1 1 d G . . . .
C16 C 0.2441(10) 0.4162(8) 0.6788(10) 0.090(11) Uiso 1 1 d G . . . .
H16 H 0.2194 0.4329 0.6371 0.108 Uiso 1 1 calc R . . . .
C17 C 0.2825(12) 0.4466(6) 0.7356(13) 0.116(13) Uiso 1 1 d G . . . .
H17 H 0.2835 0.4837 0.7320 0.139 Uiso 1 1 calc R . . . .
C18 C 0.3194(11) 0.4217(9) 0.7980(10) 0.108(12) Uiso 1 1 d G . . . .
H18 H 0.3451 0.4420 0.8360 0.130 Uiso 1 1 calc R . . . .
C21 C 0.2819(16) 0.2761(12) 0.7530(18) 0.074(11) Uiso 1 1 d . . . . .
H21 H 0.3107 0.2615 0.7945 0.088 Uiso 1 1 calc R . . . .
C25 C 0.5546(10) 0.3018(9) 0.8047(9) 0.096(12) Uiso 1 1 d . . . . .
H25 H 0.5867 0.2848 0.8425 0.115 Uiso 1 1 calc R . . . .
C24 C 0.5598(10) 0.3566(9) 0.7957(10) 0.100(12) Uiso 1 1 d G . . . .
H24 H 0.5953 0.3763 0.8274 0.120 Uiso 1 1 calc R . . . .
C23 C 0.5118(11) 0.3820(6) 0.7392(11) 0.096(12) Uiso 1 1 d G . . . .
H23 H 0.5153 0.4187 0.7332 0.115 Uiso 1 1 calc R . . . .
C22 C 0.4587(10) 0.3526(7) 0.6918(9) 0.043(8) Uiso 1 1 d G . . . .
C27 C 0.4535(9) 0.2977(7) 0.7008(10) 0.051(8) Uiso 1 1 d G . . . .
C26 C 0.5015(11) 0.2723(6) 0.7572(11) 0.097(12) Uiso 1 1 d G . . . .
H26 H 0.4980 0.2356 0.7633 0.116 Uiso 1 1 calc R . . . .
C28 C 0.3935(14) 0.2671(11) 0.6557(15) 0.050(9) Uiso 1 1 d . . . . .
H28 H 0.3873 0.2320 0.6686 0.059 Uiso 1 1 calc R . . . .
C33 C 0.2134(10) 0.5725(7) 0.3987(9) 0.085(11) Uiso 1 1 d . . . . .
H33 H 0.2440 0.5926 0.4342 0.102 Uiso 1 1 calc R . . . .
C32 C 0.1639(11) 0.5979(5) 0.3433(11) 0.094(11) Uiso 1 1 d G . . . .
H32 H 0.1614 0.6350 0.3418 0.112 Uiso 1 1 calc R . . . .
C31 C 0.1180(9) 0.5678(7) 0.2903(9) 0.087(11) Uiso 1 1 d G . . . .
H31 H 0.0849 0.5848 0.2533 0.104 Uiso 1 1 calc R . . . .
C30 C 0.1217(9) 0.5123(7) 0.2926(8) 0.056(9) Uiso 1 1 d G . . . .
H30 H 0.0910 0.4922 0.2571 0.067 Uiso 1 1 calc R . . . .
C29 C 0.1712(10) 0.4869(5) 0.3479(10) 0.043(8) Uiso 1 1 d G . . . .
C34 C 0.2170(9) 0.5169(7) 0.4010(8) 0.043(8) Uiso 1 1 d G . . . .
C35 C 0.2680(17) 0.4931(13) 0.4581(17) 0.077(11) Uiso 1 1 d . . . . .
H35 H 0.2961 0.5163 0.4914 0.093 Uiso 1 1 calc R . . . .
C39 C 0.1042(10) 0.0987(8) 0.3006(10) 0.101(12) Uiso 1 1 d . . . . .
H39 H 0.0758 0.0775 0.2648 0.121 Uiso 1 1 calc R . . . .
C38 C 0.1420(11) 0.0755(5) 0.3639(11) 0.100(12) Uiso 1 1 d G . . . .
H38 H 0.1389 0.0389 0.3705 0.120 Uiso 1 1 calc R . . . .
C37 C 0.1844(10) 0.1071(8) 0.4173(9) 0.060(9) Uiso 1 1 d G . . . .
H37 H 0.2097 0.0916 0.4597 0.073 Uiso 1 1 calc R . . . .
C36 C 0.1891(9) 0.1619(7) 0.4074(9) 0.071(10) Uiso 1 1 d G . . . .
C41 C 0.1513(11) 0.1851(5) 0.3441(11) 0.061(9) Uiso 1 1 d G . . . .
C40 C 0.1088(10) 0.1535(8) 0.2907(8) 0.071(10) Uiso 1 1 d G . . . .
H40 H 0.0835 0.1690 0.2483 0.086 Uiso 1 1 calc R . . . .
C42 C 0.1472(13) 0.2420(9) 0.3313(14) 0.038(8) Uiso 1 1 d . . . . .
H42 H 0.1178 0.2541 0.2885 0.046 Uiso 1 1 calc R . . . .
C45 C 0.0131(11) 0.6310(6) 0.4615(11) 0.080(10) Uiso 1 1 d . . . . .
H45 H -0.0005 0.6665 0.4637 0.096 Uiso 1 1 calc R . . . .
C46 C -0.0232(9) 0.5991(8) 0.4052(9) 0.077(10) Uiso 1 1 d G . . . .
H46 H -0.0610 0.6134 0.3698 0.092 Uiso 1 1 calc R . . . .
C47 C -0.0028(10) 0.5460(7) 0.4019(9) 0.077(10) Uiso 1 1 d G . . . .
H47 H -0.0271 0.5247 0.3643 0.092 Uiso 1 1 calc R . . . .
C48 C 0.0538(11) 0.5247(6) 0.4549(11) 0.057(9) Uiso 1 1 d G . . . .
C43 C 0.0900(9) 0.5566(8) 0.5112(9) 0.067(10) Uiso 1 1 d G . . . .
C44 C 0.0697(10) 0.6097(7) 0.5145(9) 0.073(10) Uiso 1 1 d G . . . .
H44 H 0.0939 0.6310 0.5522 0.088 Uiso 1 1 calc R . . . .
C49 C 0.0778(14) 0.4683(11) 0.4537(15) 0.069(10) Uiso 1 1 d D . . . .
H49 H 0.0579 0.4484 0.4132 0.083 Uiso 1 1 calc R . . . .
C50 C 0.0272(17) 0.2405(12) 0.6207(16) 0.045(9) Uiso 1 1 d . . . . .
C51 C -0.0332(13) 0.2515(10) 0.6559(13) 0.048(8) Uiso 1 1 d . . . . .
H51A H -0.0336 0.2896 0.6653 0.057 Uiso 1 1 calc R . . . .
H51B H -0.0211 0.2333 0.7009 0.057 Uiso 1 1 calc R . . . .
C52 C -0.1146(14) 0.2340(11) 0.6131(14) 0.066(9) Uiso 1 1 d . . . . .
H52A H -0.1160 0.1959 0.6033 0.079 Uiso 1 1 calc R . . . .
H52B H -0.1484 0.2415 0.6408 0.079 Uiso 1 1 calc R . . . .
C53 C -0.1358(13) 0.2648(10) 0.5456(13) 0.056(9) Uiso 1 1 d . . . . .
H53A H -0.1059 0.2533 0.5156 0.068 Uiso 1 1 calc R . . . .
H53B H -0.1265 0.3025 0.5556 0.068 Uiso 1 1 calc R . . . .
C54 C -0.2592(18) 0.3022(12) 0.4190(18) 0.121(13) Uiso 1 1 d . . . . .
H54A H -0.2267 0.2959 0.3903 0.182 Uiso 1 1 d R . . . .
H54B H -0.2542 0.3385 0.4354 0.182 Uiso 1 1 d R . . . .
H54C H -0.3086 0.2961 0.3919 0.182 Uiso 1 1 d R . . . .
C55 C -0.2505(16) 0.1825(11) 0.4676(16) 0.094(11) Uiso 1 1 d . . . . .
H55A H -0.2463 0.1599 0.5078 0.141 Uiso 1 1 d R . . . .
H55B H -0.2143 0.1725 0.4442 0.141 Uiso 1 1 d R . . . .
H55C H -0.2983 0.1785 0.4359 0.141 Uiso 1 1 d R . . . .
C56 C -0.351(2) 0.3176(16) 0.640(2) 0.173(18) Uiso 1 1 d . . . . .
H56A H -0.3220 0.3113 0.6869 0.260 Uiso 1 1 d R . . . .
H56B H -0.4000 0.3257 0.6395 0.260 Uiso 1 1 d R . . . .
H56C H -0.3305 0.3472 0.6201 0.260 Uiso 1 1 d R . . . .
C57 C -0.325(2) 0.1984(17) 0.649(2) 0.21(2) Uiso 1 1 d . . . . .
H57A H -0.3312 0.1662 0.6220 0.310 Uiso 1 1 d R . . . .
H57B H -0.3561 0.1976 0.6803 0.310 Uiso 1 1 d R . . . .
H57C H -0.2750 0.2013 0.6767 0.310 Uiso 1 1 d R . . . .
C58 C -0.4388(15) 0.2474(11) 0.5198(15) 0.082(11) Uiso 1 1 d . . . . .
H58A H -0.4373 0.2125 0.4990 0.099 Uiso 1 1 calc R . . . .
H58B H -0.4771 0.2465 0.5438 0.099 Uiso 1 1 calc R . . . .
C59 C 0.5405(16) 0.2878(12) 0.4617(16) 0.092(11) Uiso 1 1 d . . . . .
H59A H 0.5742 0.2861 0.4327 0.111 Uiso 1 1 calc R . . . .
H59B H 0.5424 0.3236 0.4812 0.111 Uiso 1 1 calc R . . . .
C60 C 0.4616(18) 0.2751(13) 0.4167(18) 0.105(12) Uiso 1 1 d . . . . .
H60A H 0.4513 0.2967 0.3743 0.126 Uiso 1 1 calc R . . . .
H60B H 0.4595 0.2379 0.4025 0.126 Uiso 1 1 calc R . . . .
C61 C 0.404(2) 0.2852(15) 0.454(2) 0.070(12) Uiso 1 1 d . . . . .
O5W O 0.435(3) 0.023(2) 0.531(3) 0.125(12) Uiso 0.4 1 d . . P . .
H5WA H 0.4178 -0.0087 0.5305 0.187 Uiso 0.4 1 d R . P . .
H5WB H 0.4750 0.0087 0.5272 0.187 Uiso 0.4 1 d R . P . .
O6W O 0.427(3) 0.132(2) 0.721(3) 0.125(12) Uiso 0.4 1 d . . P . .
H6WA H 0.4267 0.1127 0.7566 0.187 Uiso 0.4 1 d R . P . .
H6WB H 0.4569 0.1183 0.6995 0.187 Uiso 0.4 1 d R . P . .
O4W O 0.438(3) 0.426(2) 0.412(3) 0.125(12) Uiso 0.4 1 d . . P . .
H4WA H 0.4421 0.3948 0.4253 0.187 Uiso 0.4 1 d R . P . .
H4WB H 0.4216 0.4427 0.4430 0.187 Uiso 0.4 1 d R . P . .
O20 O 0.0119(14) 0.0835(10) 0.6720(15) 0.163(11) Uiso 1 1 d . . . . .
H20 H 0.0036 0.0917 0.6298 0.245 Uiso 1 1 d R . . . .
N8 N -0.0758(19) 0.0800(12) 0.5512(19) 0.135(12) Uiso 1 1 d D . . . .
C64 C -0.1114(19) 0.0777(9) 0.7840(11) 0.137(6) Uiso 1 1 d . . . . .
H64 H -0.1098 0.0784 0.8314 0.164 Uiso 1 1 calc R . . . .
C63 C -0.0473(13) 0.0818(9) 0.7634(16) 0.137(6) Uiso 1 1 d G . . . .
H63 H -0.0028 0.0852 0.7971 0.164 Uiso 1 1 calc R . . . .
C62 C -0.0497(14) 0.0807(9) 0.6925(19) 0.137(6) Uiso 1 1 d G . . . .
C67 C -0.116(2) 0.0757(9) 0.6420(12) 0.137(6) Uiso 1 1 d G . . . .
C66 C -0.1804(14) 0.0716(9) 0.6626(15) 0.137(6) Uiso 1 1 d G . . . .
H66 H -0.2249 0.0682 0.6289 0.164 Uiso 1 1 calc R . . . .
C65 C -0.1780(13) 0.0726(9) 0.7335(18) 0.137(6) Uiso 1 1 d G . . . .
H65 H -0.2209 0.0699 0.7473 0.164 Uiso 1 1 calc R . . . .
C68 C -0.132(2) 0.0715(14) 0.573(2) 0.125(14) Uiso 1 1 d . . . . .
H68 H -0.1781 0.0635 0.5440 0.151 Uiso 1 1 calc R . . . .
O21 O -0.067(3) 0.062(2) 0.476(2) 0.185 Uiso 0.5 1 d D . P A 1
H21A H -0.0456 0.0856 0.4612 0.277 Uiso 0.5 1 d R . P A 1
O21X O -0.098(3) 0.085(3) 0.468(2) 0.185 Uiso 0.5 1 d D . P A 2
H21X H -0.0708 0.1058 0.4563 0.277 Uiso 0.5 1 d R . P A 2

loop_
_atom_site_aniso_label
_atom_site_aniso_U_11
_atom_site_aniso_U_22
_atom_site_aniso_U_33
_atom_site_aniso_U_23
_atom_site_aniso_U_13
_atom_site_aniso_U_12
Mn1 0.051(3) 0.040(3) 0.055(3) -0.001(3) 0.007(3) -0.001(2)
Mn2 0.057(3) 0.051(3) 0.059(3) 0.011(3) 0.005(3) 0.010(3)
Mn3 0.044(3) 0.041(3) 0.053(3) -0.003(3) 0.001(3) 0.001(2)
Mn4 0.051(3) 0.064(3) 0.062(4) -0.004(3) 0.011(3) 0.001(3)
Mn5 0.051(3) 0.055(3) 0.069(4) 0.003(3) 0.010(3) 0.004(3)
Mn6 0.043(3) 0.049(3) 0.056(3) 0.000(3) 0.011(3) 0.008(3)
Si1 0.059(7) 0.108(8) 0.068(7) -0.020(7) 0.004(6) 0.003(6)
Si2 0.055(7) 0.173(12) 0.094(9) -0.035(9) 0.008(7) -0.032(7)
O1 0.075(14) 0.041(12) 0.050(13) -0.013(10) 0.013(12) -0.005(10)
O1W 0.038(10) 0.063(11) 0.107(14) 0.012(11) 0.030(10) 0.015(9)
O2 0.040(5) 0.040(5) 0.040(5) -0.0001(10) 0.0104(16) 0.0002(10)
O2W 0.129(18) 0.068(14) 0.066(16) 0.019(12) 0.005(14) 0.048(14)
O3 0.075(14) 0.051(13) 0.083(16) 0.004(12) 0.033(13) 0.003(11)
O3W 0.035(12) 0.119(17) 0.043(13) -0.008(12) 0.022(11) -0.017(11)
O4 0.045(13) 0.073(14) 0.056(14) 0.005(11) -0.014(12) 0.024(11)
O5 0.051(12) 0.032(11) 0.064(14) -0.001(10) 0.003(11) 0.006(10)
O6 0.071(15) 0.043(14) 0.064(16) -0.002(12) 0.005(12) -0.011(12)
O7 0.069(14) 0.054(13) 0.080(16) 0.001(12) -0.023(13) -0.008(11)
O8 0.052(13) 0.063(14) 0.034(13) -0.017(11) -0.022(11) -0.008(11)
O9 0.088(15) 0.039(12) 0.060(14) 0.024(11) 0.014(12) 0.016(11)
O10 0.075(16) 0.067(15) 0.103(19) -0.025(15) -0.007(16) -0.047(13)
O11 0.064(6) 0.063(6) 0.063(6) -0.0002(10) 0.0169(18) 0.0003(10)
O12 0.021(11) 0.041(12) 0.059(14) -0.013(11) -0.009(10) -0.008(9)
O13 0.090(16) 0.074(16) 0.106(19) -0.009(15) -0.004(15) -0.018(14)
O14 0.095(17) 0.033(13) 0.12(2) -0.004(14) -0.002(15) 0.008(13)
O15 0.040(12) 0.053(12) 0.052(13) -0.023(11) 0.018(11) -0.004(10)
O16 0.040(12) 0.056(12) 0.042(13) -0.016(10) 0.010(10) -0.011(11)
O18 0.060(15) 0.104(17) 0.067(16) 0.009(14) 0.023(13) 0.001(14)
O19 0.042(13) 0.119(18) 0.069(16) 0.018(15) 0.005(13) 0.000(13)
O22 0.037(11) 0.042(12) 0.047(12) 0.017(10) 0.015(10) 0.011(10)
O23 0.038(11) 0.052(12) 0.043(12) 0.014(10) 0.001(10) 0.027(10)
N1 0.065(18) 0.089(19) 0.027(15) -0.019(15) -0.001(15) 0.006(16)
N2 0.047(6) 0.047(6) 0.047(6) 0.0001(11) 0.013(2) 0.0001(11)
N3 0.065(18) 0.042(17) 0.047(17) -0.017(16) 0.009(15) 0.012(15)
N4 0.045(17) 0.066(19) 0.043(18) 0.011(15) -0.009(16) 0.001(15)
N5 0.054(18) 0.09(2) 0.045(18) -0.018(17) -0.002(16) 0.008(17)
N6 0.029(10) 0.041(10) 0.048(10) 0.003(9) 0.015(8) -0.005(8)
N7 0.08(2) 0.06(2) 0.10(2) 0.019(19) 0.041(19) -0.013(17)

loop_
_atom_type_symbol
_atom_type_description
_atom_type_scat_dispersion_real
_atom_type_scat_dispersion_imag
_atom_type_scat_source
C C 0.0033 0.0016 'International Tables Vol C Tables 4.2.6.8 and 6.1.1.4'
H H 0.0000 0.0000 'International Tables Vol C Tables 4.2.6.8 and 6.1.1.4'
Mn Mn 0.3368 0.7283 'International Tables Vol C Tables 4.2.6.8 and 6.1.1.4'
N N 0.0061 0.0033 'International Tables Vol C Tables 4.2.6.8 and 6.1.1.4'
O O 0.0106 0.0060 'International Tables Vol C Tables 4.2.6.8 and 6.1.1.4'
Si Si 0.0817 0.0704 'International Tables Vol C Tables 4.2.6.8 and 6.1.1.4'

loop_
_geom_angle_atom_site_label_1
_geom_angle_atom_site_label_2
_geom_angle_atom_site_label_3
_geom_angle
_geom_angle_site_symmetry_1
O1 Mn1 Mn3 147.6(5) .
O1 Mn1 O15 94.4(7) .
O1 Mn1 N1 86.9(8) .
O4 Mn1 Mn3 122.7(5) .
O4 Mn1 O1 89.7(7) .
O4 Mn1 O15 103.0(8) .
O4 Mn1 N1 165.4(9) .
O15 Mn1 Mn3 80.6(5) .
O22 Mn1 Mn3 31.8(4) .
O22 Mn1 O1 172.3(8) .
O22 Mn1 O4 91.4(7) .
O22 Mn1 O15 92.8(7) .
O22 Mn1 N1 90.1(8) .
N1 Mn1 Mn3 61.5(6) .
N1 Mn1 O15 91.4(8) .
O1W Mn2 Mn3 90.9(4) .
O2W Mn2 Mn3 88.6(4) .
O2W Mn2 O1W 177.8(6) .
O3 Mn2 Mn3 151.3(5) .
O3 Mn2 O1W 88.5(7) .
O3 Mn2 O2W 93.0(7) .
O3 Mn2 O6 88.0(8) .
O3 Mn2 N2 91.6(8) .
O6 Mn2 Mn3 63.5(6) .
O6 Mn2 O1W 95.0(7) .
O6 Mn2 O2W 86.7(8) .
O6 Mn2 N2 177.1(9) .
O22 Mn2 Mn3 29.8(5) .
O22 Mn2 O1W 86.5(7) .
O22 Mn2 O2W 91.9(7) .
O22 Mn2 O3 175.0(8) .
O22 Mn2 O6 93.2(8) .
O22 Mn2 N2 87.5(8) .
N2 Mn2 Mn3 117.1(6) .
N2 Mn2 O1W 87.9(7) .
N2 Mn2 O2W 90.4(8) .
Mn1 Mn3 Mn2 61.29(12) .
O2 Mn3 Mn1 64.1(5) .
O2 Mn3 Mn2 118.0(5) .
O2 Mn3 O8 77.8(6) .
O2 Mn3 O16 98.2(7) .
O2 Mn3 N3 162.7(8) .
O5 Mn3 Mn1 147.8(5) .
O5 Mn3 Mn2 150.9(5) .
O5 Mn3 O2 87.6(7) .
O5 Mn3 O8 88.9(7) .
O5 Mn3 O16 95.0(7) .
O5 Mn3 N3 91.8(9) .
O8 Mn3 Mn1 99.0(4) .
O8 Mn3 Mn2 83.8(4) .
O16 Mn3 Mn1 75.6(5) .
O16 Mn3 Mn2 94.7(5) .
O16 Mn3 O8 174.3(6) .
O22 Mn3 Mn1 32.2(4) .
O22 Mn3 Mn2 30.2(5) .
O22 Mn3 O2 89.2(7) .
O22 Mn3 O5 174.0(8) .
O22 Mn3 O8 85.4(6) .
O22 Mn3 O16 90.6(7) .
O22 Mn3 N3 89.7(9) .
N3 Mn3 Mn1 119.8(8) .
N3 Mn3 Mn2 59.6(7) .
N3 Mn3 O8 84.9(7) .
N3 Mn3 O16 99.0(8) .
O7 Mn4 Mn6 150.2(6) .
O7 Mn4 O10 86.4(8) .
O7 Mn4 O19 99.6(8) .
O7 Mn4 O23 168.3(9) .
O7 Mn4 N4 89.9(9) .
O10 Mn4 Mn6 122.9(6) .
O10 Mn4 O19 104.9(9) .
O10 Mn4 O23 91.5(7) .
O10 Mn4 N4 165.8(10) .
O19 Mn4 Mn6 79.1(6) .
O23 Mn4 Mn6 32.0(4) .
O23 Mn4 O19 92.1(7) .
O23 Mn4 N4 89.3(9) .
N4 Mn4 Mn6 60.4(7) .
N4 Mn4 O19 89.2(9) .
O3W Mn5 Mn6 88.9(5) .
O3W Mn5 O14 174.1(6) .
O9 Mn5 Mn6 150.6(5) .
O9 Mn5 O3W 94.3(7) .
O9 Mn5 O12 89.0(7) .
O9 Mn5 O14 91.6(7) .
O9 Mn5 O23 170.7(8) .
O9 Mn5 N5 89.4(9) .
O12 Mn5 Mn6 61.7(5) .
O12 Mn5 O3W 90.3(7) .
O12 Mn5 O14 90.2(7) .
O12 Mn5 N5 177.8(9) .
O14 Mn5 Mn6 86.2(4) .
O23 Mn5 Mn6 29.9(5) .
O23 Mn5 O3W 95.0(7) .
O23 Mn5 O12 91.0(7) .
O23 Mn5 O14 79.1(7) .
O23 Mn5 N5 90.2(9) .
N5 Mn5 Mn6 119.7(8) .
N5 Mn5 O3W 91.4(8) .
N5 Mn5 O14 88.2(8) .
Mn4 Mn6 Mn5 60.81(13) .
O2 Mn6 Mn4 97.0(4) .
O2 Mn6 Mn5 84.9(4) .
O8 Mn6 Mn4 63.4(6) .
O8 Mn6 Mn5 119.5(5) .
O8 Mn6 O2 80.5(7) .
O8 Mn6 O18 96.0(8) .
O8 Mn6 N6 164.2(8) .
O11 Mn6 Mn4 148.5(5) .
O11 Mn6 Mn5 150.6(5) .
O11 Mn6 O2 90.7(7) .
O11 Mn6 O8 88.1(8) .
O11 Mn6 O18 94.2(8) .
O11 Mn6 N6 89.4(8) .
O18 Mn6 Mn4 77.0(6) .
O18 Mn6 Mn5 92.6(6) .
O18 Mn6 O2 173.9(7) .
O23 Mn6 Mn4 32.4(4) .
O23 Mn6 Mn5 30.2(5) .
O23 Mn6 O2 83.3(6) .
O23 Mn6 O8 89.7(7) .
O23 Mn6 O11 173.8(8) .
O23 Mn6 O18 91.8(8) .
O23 Mn6 N6 91.2(8) .
N6 Mn6 Mn4 121.7(7) .
N6 Mn6 Mn5 61.3(7) .
N6 Mn6 O2 84.0(7) .
N6 Mn6 O18 99.7(8) .
O17 Si1 C53 110.3(13) .
O17 Si1 C54 108.1(14) .
O17 Si1 C55 110.8(14) .
C54 Si1 C53 108.1(14) .
C54 Si1 C55 111.1(14) .
C55 Si1 C53 108.5(13) .
O17 Si2 C56 104.6(17) .
O17 Si2 C57 111.6(18) .
O17 Si2 C58 109.5(14) .
C56 Si2 C57 108(2) .
C56 Si2 C58 112.5(17) .
C58 Si2 C57 110.4(17) .
C1 O1 Mn1 129.5(13) .
Mn2 O1W H1WA 106.4 .
Mn2 O1W H1WB 114.4 .
H1WA O1W H1WB 117.4 .
Mn3 O2 Mn6 103.0(7) .
N1 O2 Mn3 113.4(13) .
N1 O2 Mn6 113.7(12) .
Mn2 O2W H2WA 111.0 .
Mn2 O2W H2WB 107.8 .
H2WA O2W H2WB 116.0 .
C8 O3 Mn2 128.9(15) .
Mn5 O3W H3WA 114.4 .
Mn5 O3W H3WB 112.0 .
H3WA O3W H3WB 104.7 .
N2 O4 Mn1 119.6(14) .
C15 O5 Mn3 128.3(14) .
N3 O6 Mn2 116.7(15) .
C22 O7 Mn4 130.7(14) .
Mn6 O8 Mn3 98.7(7) .
N4 O8 Mn3 113.1(13) .
N4 O8 Mn6 114.5(14) .
C29 O9 Mn5 132.8(14) .
N5 O10 Mn4 120.3(15) .
C36 O11 Mn6 131.2(15) .
N6 O12 Mn5 121.7(13) .
C43 O13 H13 109.5 .
Mn5 O14 H14 102.2 .
N7 O14 Mn5 107.0(13) .
N7 O14 H14 127.6 .
C50 O15 Mn1 124.4(18) .
C50 O16 Mn3 129.5(19) .
Si2 O17 Si1 153.8(17) .
C61 O18 Mn6 130(3) .
C61 O19 Mn4 125(2) .
Mn2 O22 Mn1 120.6(8) .
Mn3 O22 Mn1 116.0(7) .
Mn3 O22 Mn2 120.1(8) .
Mn5 O23 Mn4 119.2(8) .
Mn6 O23 Mn4 115.6(7) .
Mn6 O23 Mn5 119.9(8) .
O2 N1 Mn1 114.3(13) .
C7 N1 Mn1 130.3(19) .
C7 N1 O2 115(2) .
O4 N2 Mn2 117.7(15) .
C14 N2 Mn2 123.6(18) .
C14 N2 O4 119(2) .
O6 N3 Mn3 119.9(16) .
C21 N3 Mn3 127(2) .
C21 N3 O6 113(2) .
O8 N4 Mn4 117.2(15) .
C28 N4 Mn4 128(2) .
C28 N4 O8 115(2) .
O10 N5 Mn5 115.9(17) .
C35 N5 Mn5 126(2) .
C35 N5 O10 118(3) .
O12 N6 Mn6 114.5(15) .
C42 N6 Mn6 127.9(18) .
C42 N6 O12 117.5(19) .
C49 N7 O14 110(2) .
C1 C6 C5 120.0 .
C1 C6 C7 122.5(17) .
C5 C6 C7 117.4(17) .
O1 C1 C6 123.8(15) .
O1 C1 C2 116.2(15) .
C6 C1 C2 120.0 .
C1 C2 H2 120.0 .
C1 C2 C3 120.0 .
C3 C2 H2 120.0 .
C2 C3 H3 120.0 .
C4 C3 C2 120.0 .
C4 C3 H3 120.0 .
C3 C4 H4 120.0 .
C3 C4 C5 120.0 .
C5 C4 H4 120.0 .
C6 C5 H5 120.0 .
C4 C5 C6 120.0 .
C4 C5 H5 120.0 .
N1 C7 C6 123(2) .
N1 C7 H7 118.7 .
C6 C7 H7 118.7 .
C8 C9 H9 120.0 .
C8 C9 C10 120.0 .
C10 C9 H9 120.0 .
O3 C8 C9 116.0(16) .
O3 C8 C13 124.0(16) .
C13 C8 C9 120.0 .
C8 C13 C14 125.4(17) .
C12 C13 C8 120.0 .
C12 C13 C14 114.6(17) .
C13 C12 H12 120.0 .
C13 C12 C11 120.0 .
C11 C12 H12 120.0 .
C12 C11 H11 120.0 .
C10 C11 C12 120.0 .
C10 C11 H11 120.0 .
C9 C10 H10 120.0 .
C11 C10 C9 120.0 .
C11 C10 H10 120.0 .
N2 C14 C13 125(2) .
N2 C14 H14A 117.6 .
C13 C14 H14A 117.6 .
C20 C19 H19 120.0 .
C20 C19 C18 120.0 .
C18 C19 H19 120.0 .
C19 C20 C21 119(2) .
C15 C20 C19 120.0 .
C15 C20 C21 121(2) .
O5 C15 C20 125.8(17) .
O5 C15 C16 114.2(17) .
C20 C15 C16 120.0 .
C15 C16 H16 120.0 .
C17 C16 C15 120.0 .
C17 C16 H16 120.0 .
C16 C17 H17 120.0 .
C18 C17 C16 120.0 .
C18 C17 H17 120.0 .
C19 C18 H18 120.0 .
C17 C18 C19 120.0 .
C17 C18 H18 120.0 .
N3 C21 C20 125(3) .
N3 C21 H21 117.5 .
C20 C21 H21 117.5 .
C24 C25 H25 120.0 .
C24 C25 C26 120.0 .
C26 C25 H25 120.0 .
C25 C24 H24 120.0 .
C25 C24 C23 120.0 .
C23 C24 H24 120.0 .
C24 C23 H23 120.0 .
C24 C23 C22 120.0 .
C22 C23 H23 120.0 .
O7 C22 C23 115.9(16) .
O7 C22 C27 124.0(15) .
C27 C22 C23 120.0 .
C22 C27 C28 120.7(17) .
C26 C27 C22 120.0 .
C26 C27 C28 119.0(17) .
C25 C26 H26 120.0 .
C27 C26 C25 120.0 .
C27 C26 H26 120.0 .
N4 C28 C27 125(3) .
N4 C28 H28 117.6 .
C27 C28 H28 117.6 .
C32 C33 H33 120.0 .
C32 C33 C34 120.0 .
C34 C33 H33 120.0 .
C33 C32 H32 120.0 .
C33 C32 C31 120.0 .
C31 C32 H32 120.0 .
C32 C31 H31 120.0 .
C30 C31 C32 120.0 .
C30 C31 H31 120.0 .
C31 C30 H30 120.0 .
C29 C30 C31 120.0 .
C29 C30 H30 120.0 .
O9 C29 C30 118.2(15) .
O9 C29 C34 121.8(15) .
C34 C29 C30 120.0 .
C33 C34 C35 117.8(19) .
C29 C34 C33 120.0 .
C29 C34 C35 122.2(19) .
N5 C35 C34 127(3) .
N5 C35 H35 116.4 .
C34 C35 H35 116.4 .
C38 C39 H39 120.0 .
C38 C39 C40 120.0 .
C40 C39 H39 120.0 .
C39 C38 H38 120.0 .
C39 C38 C37 120.0 .
C37 C38 H38 120.0 .
C38 C37 H37 120.0 .
C36 C37 C38 120.0 .
C36 C37 H37 120.0 .
O11 C36 C37 116.6(17) .
O11 C36 C41 123.4(17) .
C37 C36 C41 120.0 .
C36 C41 C42 124.0(18) .
C40 C41 C36 120.0 .
C40 C41 C42 115.8(18) .
C39 C40 H40 120.0 .
C41 C40 C39 120.0 .
C41 C40 H40 120.0 .
N6 C42 C41 124(2) .
N6 C42 H42 118.1 .
C41 C42 H42 118.1 .
C46 C45 H45 120.0 .
C46 C45 C44 120.0 .
C44 C45 H45 120.0 .
C45 C46 H46 120.0 .
C47 C46 C45 120.0 .
C47 C46 H46 120.0 .
C46 C47 H47 120.0 .
C46 C47 C48 120.0 .
C48 C47 H47 120.0 .
C47 C48 C49 122.1(17) .
C43 C48 C47 120.0 .
C43 C48 C49 117.9(17) .
O13 C43 C48 125.4(17) .
O13 C43 C44 114.6(17) .
C44 C43 C48 120.0 .
C45 C44 H44 120.0 .
C43 C44 C45 120.0 .
C43 C44 H44 120.0 .
N7 C49 C48 124(2) .
N7 C49 H49 117.8 .
C48 C49 H49 117.8 .
O15 C50 C51 114(3) .
O16 C50 O15 130(3) .
O16 C50 C51 117(3) .
C50 C51 H51A 108.1 .
C50 C51 H51B 108.1 .
C50 C51 C52 117(2) .
H51A C51 H51B 107.3 .
C52 C51 H51A 108.1 .
C52 C51 H51B 108.1 .
C51 C52 H52A 110.0 .
C51 C52 H52B 110.0 .
H52A C52 H52B 108.4 .
C53 C52 C51 109(2) .
C53 C52 H52A 110.0 .
C53 C52 H52B 110.0 .
Si1 C53 H53A 109.2 .
Si1 C53 H53B 109.2 .
C52 C53 Si1 112.0(18) .
C52 C53 H53A 109.2 .
C52 C53 H53B 109.2 .
H53A C53 H53B 107.9 .
Si1 C54 H54A 109.5 .
Si1 C54 H54B 109.4 .
Si1 C54 H54C 109.5 .
H54A C54 H54B 109.5 .
H54A C54 H54C 109.5 .
H54B C54 H54C 109.5 .
Si1 C55 H55A 109.4 .
Si1 C55 H55B 109.5 .
Si1 C55 H55C 109.4 .
H55A C55 H55B 109.5 .
H55A C55 H55C 109.5 .
H55B C55 H55C 109.5 .
Si2 C56 H56A 109.5 .
Si2 C56 H56B 109.6 .
Si2 C56 H56C 109.3 .
H56A C56 H56B 109.5 .
H56A C56 H56C 109.5 .
H56B C56 H56C 109.5 .
Si2 C57 H57A 109.2 .
Si2 C57 H57B 109.8 .
Si2 C57 H57C 109.4 .
H57A C57 H57B 109.5 .
H57A C57 H57C 109.5 .
H57B C57 H57C 109.5 .
Si2 C58 H58A 108.3 .
Si2 C58 H58B 108.3 .
H58A C58 H58B 107.4 .
C59 C58 Si2 116(2) 1_455
C59 C58 H58A 108.3 1_455
C59 C58 H58B 108.3 1_455
C58 C59 H59A 110.0 1_655
C58 C59 H59B 110.0 1_655
C58 C59 C60 108(3) 1_655
H59A C59 H59B 108.4 .
C60 C59 H59A 110.0 .
C60 C59 H59B 110.0 .
C59 C60 H60A 108.7 .
C59 C60 H60B 108.7 .
H60A C60 H60B 107.6 .
C61 C60 C59 114(3) .
C61 C60 H60A 108.7 .
C61 C60 H60B 108.7 .
O18 C61 O19 128(4) .
O18 C61 C60 119(4) .
O19 C61 C60 113(3) .
H5WA O5W H5WB 88.3 .
H6WA O6W H6WB 109.2 .
H4WA O4W H4WB 104.2 .
C62 O20 H20 111.7 .
C68 N8 O21 125(4) .
C68 N8 O21X 110(4) .
C63 C64 H64 120.0 .
C63 C64 C65 120.0 .
C65 C64 H64 120.0 .
C64 C63 H63 120.0 .
C62 C63 C64 120.0 .
C62 C63 H63 120.0 .
O20 C62 C63 121(3) .
O20 C62 C67 119(3) .
C63 C62 C67 120.0 .
C66 C67 C62 120.0 .
C68 C67 C62 131(3) .
C68 C67 C66 109(3) .
C67 C66 H66 120.0 .
C67 C66 C65 120.0 .
C65 C66 H66 120.0 .
C64 C65 H65 120.0 .
C66 C65 C64 120.0 .
C66 C65 H65 120.0 .
N8 C68 C67 111(4) .
N8 C68 H68 124.5 .
C67 C68 H68 124.5 .
N8 O21 H21A 108.5 .
N8 O21X H21X 108.4 .

loop_
_geom_bond_atom_site_label_1
_geom_bond_atom_site_label_2
_geom_bond_distance
_geom_bond_site_symmetry_2
Mn1 Mn3 3.156(5) .
Mn1 O1 1.898(16) .
Mn1 O4 1.877(17) .
Mn1 O15 2.061(18) .
Mn1 O22 1.872(15) .
Mn1 N1 1.99(2) .
Mn2 Mn3 3.223(6) .
Mn2 O1W 2.353(17) .
Mn2 O2W 2.31(2) .
Mn2 O3 1.918(17) .
Mn2 O6 1.928(17) .
Mn2 O22 1.872(14) .
Mn2 N2 2.01(2) .
Mn3 O2 1.922(16) .
Mn3 O5 1.875(15) .
Mn3 O8 2.51(2) .
Mn3 O16 2.127(18) .
Mn3 O22 1.849(15) .
Mn3 N3 2.01(2) .
Mn4 Mn6 3.169(6) .
Mn4 O7 1.847(16) .
Mn4 O10 1.87(2) .
Mn4 O19 2.12(2) .
Mn4 O23 1.882(15) .
Mn4 N4 1.99(2) .
Mn5 Mn6 3.234(6) .
Mn5 O3W 2.191(17) .
Mn5 O9 1.865(15) .
Mn5 O12 1.902(15) .
Mn5 O14 2.666(16) .
Mn5 O23 1.876(15) .
Mn5 N5 1.97(2) .
Mn6 O2 2.394(17) .
Mn6 O8 1.934(16) .
Mn6 O11 1.903(17) .
Mn6 O18 2.12(2) .
Mn6 O23 1.861(15) .
Mn6 N6 2.01(2) .
Si1 O17 1.64(3) .
Si1 C53 1.91(2) .
Si1 C54 1.90(3) .
Si1 C55 1.90(3) .
Si2 O17 1.58(3) .
Si2 C56 1.80(4) .
Si2 C57 1.93(4) .
Si2 C58 1.88(3) .
O1 C1 1.314(18) .
O1W H1WA 0.8445 .
O1W H1WB 0.8485 .
O2 N1 1.43(2) .
O2W H2WA 0.8500 .
O2W H2WB 0.8998 .
O3 C8 1.296(19) .
O3W H3WA 0.9298 .
O3W H3WB 0.9217 .
O4 N2 1.36(2) .
O5 C15 1.348(19) .
O6 N3 1.35(2) .
O7 C22 1.36(2) .
O8 N4 1.36(2) .
O9 C29 1.303(18) .
O10 N5 1.43(2) .
O11 C36 1.308(19) .
O12 N6 1.38(2) .
O13 H13 0.8200 .
O13 C43 1.35(2) .
O14 H14 0.8601 .
O14 N7 1.362(9) .
O15 C50 1.30(3) .
O16 C50 1.23(3) .
O18 C61 1.21(3) .
O19 C61 1.34(3) .
N1 C7 1.28(3) .
N2 C14 1.35(3) .
N3 C21 1.25(3) .
N4 C28 1.27(3) .
N5 C35 1.26(3) .
N6 C42 1.27(2) .
N7 C49 1.280(10) .
C6 C1 1.3900 .
C6 C5 1.3900 .
C6 C7 1.41(3) .
C1 C2 1.3900 .
C2 H2 0.9300 .
C2 C3 1.3900 .
C3 H3 0.9300 .
C3 C4 1.3900 .
C4 H4 0.9300 .
C4 C5 1.3900 .
C5 H5 0.9300 .
C7 H7 0.9300 .
C9 H9 0.9300 .
C9 C8 1.3900 .
C9 C10 1.3900 .
C8 C13 1.3900 .
C13 C12 1.3900 .
C13 C14 1.41(2) .
C12 H12 0.9300 .
C12 C11 1.3900 .
C11 H11 0.9300 .
C11 C10 1.3900 .
C10 H10 0.9300 .
C14 H14A 0.9300 .
C19 H19 0.9300 .
C19 C20 1.3900 .
C19 C18 1.3900 .
C20 C15 1.3900 .
C20 C21 1.50(3) .
C15 C16 1.3900 .
C16 H16 0.9300 .
C16 C17 1.3900 .
C17 H17 0.9300 .
C17 C18 1.3900 .
C18 H18 0.9300 .
C21 H21 0.9300 .
C25 H25 0.9300 .
C25 C24 1.3900 .
C25 C26 1.3900 .
C24 H24 0.9300 .
C24 C23 1.3900 .
C23 H23 0.9300 .
C23 C22 1.3900 .
C22 C27 1.3900 .
C27 C26 1.3900 .
C27 C28 1.46(3) .
C26 H26 0.9300 .
C28 H28 0.9300 .
C33 H33 0.9300 .
C33 C32 1.3900 .
C33 C34 1.3900 .
C32 H32 0.9300 .
C32 C31 1.3900 .
C31 H31 0.9300 .
C31 C30 1.3900 .
C30 H30 0.9300 .
C30 C29 1.3900 .
C29 C34 1.3900 .
C34 C35 1.41(3) .
C35 H35 0.9300 .
C39 H39 0.9300 .
C39 C38 1.3900 .
C39 C40 1.3900 .
C38 H38 0.9300 .
C38 C37 1.3900 .
C37 H37 0.9300 .
C37 C36 1.3900 .
C36 C41 1.3900 .
C41 C40 1.3900 .
C41 C42 1.44(2) .
C40 H40 0.9300 .
C42 H42 0.9300 .
C45 H45 0.9300 .
C45 C46 1.3900 .
C45 C44 1.3900 .
C46 H46 0.9300 .
C46 C47 1.3900 .
C47 H47 0.9300 .
C47 C48 1.3900 .
C48 C43 1.3900 .
C48 C49 1.49(3) .
C43 C44 1.3900 .
C44 H44 0.9300 .
C49 H49 0.9300 .
C50 C51 1.52(3) .
C51 H51A 0.9700 .
C51 H51B 0.9700 .
C51 C52 1.61(3) .
C52 H52A 0.9700 .
C52 H52B 0.9700 .
C52 C53 1.50(3) .
C53 H53A 0.9700 .
C53 H53B 0.9700 .
C54 H54A 0.9601 .
C54 H54B 0.9597 .
C54 H54C 0.9601 .
C55 H55A 0.9600 .
C55 H55B 0.9600 .
C55 H55C 0.9601 .
C56 H56A 0.9600 .
C56 H56B 0.9602 .
C56 H56C 0.9600 .
C57 H57A 0.9600 .
C57 H57B 0.9600 .
C57 H57C 0.9600 .
C58 H58A 0.9700 .
C58 H58B 0.9700 .
C58 C59 1.50(3) 1_455
C59 C58 1.50(3) 1_655
C59 H59A 0.9700 .
C59 H59B 0.9700 .
C59 C60 1.56(3) .
C60 H60A 0.9700 .
C60 H60B 0.9700 .
C60 C61 1.50(4) .
O5W H5WA 0.8547 .
O5W H5WB 0.8541 .
O6W H6WA 0.8540 .
O6W H6WB 0.8687 .
O4W H4WA 0.8249 .
O4W H4WB 0.8667 .
O20 H20 0.8293 .
O20 C62 1.34(3) .
N8 C68 1.27(4) .
N8 O21 1.60(4) .
N8 O21X 1.59(4) .
C64 H64 0.9300 .
C64 C63 1.3900 .
C64 C65 1.3900 .
C63 H63 0.9300 .
C63 C62 1.3900 .
C62 C67 1.3900 .
C67 C66 1.3900 .
C67 C68 1.32(4) .
C66 H66 0.9300 .
C66 C65 1.3900 .
C65 H65 0.9300 .
C68 H68 0.9300 .
O21 H21A 0.8206 .
O21X H21X 0.8201 .

loop_
_geom_hbond_atom_site_label_D
_geom_hbond_atom_site_label_H
_geom_hbond_atom_site_label_A
_geom_hbond_distance_DH
_geom_hbond_distance_HA
_geom_hbond_distance_DA
_geom_hbond_angle_DHA
_geom_hbond_site_symmetry_A
O1W H1WA O6W 0.84 2.14 2.94(5) 159.0 .
O1W H1WB O8 0.85 2.34 3.02(2) 137.8 .
O1W H1WB O11 0.85 2.35 3.04(2) 139.0 .
O2W H2WA O20 0.85 1.71 2.55(3) 168.4 .
O2W H2WB O12 0.90 1.90 2.78(2) 165.3 4_566
O3W H3WB O3 0.92 2.16 2.78(2) 123.8 4_565
O3W H3WB O6 0.92 2.17 3.05(3) 159.4 4_565

loop_
_geom_torsion_atom_site_label_1
_geom_torsion_atom_site_label_2
_geom_torsion_atom_site_label_3
_geom_torsion_atom_site_label_4
_geom_torsion
_geom_torsion_site_symmetry_1
_geom_torsion_site_symmetry_4
Mn1 Mn3 O5 C15 160.2(12) . .
Mn1 Mn3 O22 Mn2 -159.6(17) . .
Mn1 O1 C1 C6 20(3) . .
Mn1 O1 C1 C2 -161.4(12) . .
Mn1 O4 N2 Mn2 15(2) . .
Mn1 O4 N2 C14 -168.7(18) . .
Mn1 O15 C50 O16 -2(4) . .
Mn1 O15 C50 C51 180.0(15) . .
Mn1 N1 C7 C6 1(4) . .
Mn2 Mn3 O5 C15 -19(3) . .
Mn2 Mn3 O22 Mn1 159.6(17) . .
Mn2 O3 C8 C9 169.5(12) . .
Mn2 O3 C8 C13 -11(3) . .
Mn2 O6 N3 Mn3 -6(2) . .
Mn2 O6 N3 C21 177(2) . .
Mn2 N2 C14 C13 1(4) . .
Mn3 Mn1 O1 C1 -11(3) . .
Mn3 Mn1 O4 N2 -9.2(19) . .
Mn3 Mn1 O22 Mn2 159.4(17) . .
Mn3 Mn2 O22 Mn1 -158.6(17) . .
Mn3 O2 N1 Mn1 -30.4(18) . .
Mn3 O2 N1 C7 148.8(18) . .
Mn3 O5 C15 C20 8(3) . .
Mn3 O5 C15 C16 -173.8(11) . .
Mn3 O8 N4 Mn4 -86.5(16) . .
Mn3 O8 N4 C28 91(2) . .
Mn3 O16 C50 O15 -5(4) . .
Mn3 O16 C50 C51 173.0(15) . .
Mn3 N3 C21 C20 1(4) . .
Mn4 Mn6 O23 Mn5 154.1(17) . .
Mn4 O7 C22 C23 172.9(14) . .
Mn4 O7 C22 C27 -2(3) . .
Mn4 O10 N5 Mn5 -3(3) . .
Mn4 O10 N5 C35 173(2) . .
Mn4 O19 C61 O18 -4(5) . .
Mn4 O19 C61 C60 176.2(19) . .
Mn4 N4 C28 C27 2(4) . .
Mn5 Mn6 O23 Mn4 -154.1(17) . .
Mn5 O9 C29 C30 -175.2(13) . .
Mn5 O9 C29 C34 5(3) . .
Mn5 O12 N6 Mn6 10(2) . .
Mn5 O12 N6 C42 -171.7(17) . .
Mn5 O14 N7 C49 85(2) . .
Mn5 N5 C35 C34 -5(5) . .
Mn6 Mn4 O7 C22 7(3) . .
Mn6 Mn4 O10 N5 -1(2) . .
Mn6 Mn4 O23 Mn5 -154.3(17) . .
Mn6 Mn5 O9 C29 166.4(13) . .
Mn6 Mn5 O23 Mn4 153.2(17) . .
Mn6 O2 N1 Mn1 86.7(14) . .
Mn6 O2 N1 C7 -94(2) . .
Mn6 O8 N4 Mn4 25(2) . .
Mn6 O8 N4 C28 -156.8(19) . .
Mn6 O11 C36 C37 -179.4(12) . .
Mn6 O11 C36 C41 1(3) . .
Mn6 O18 C61 O19 9(5) . .
Mn6 O18 C61 C60 -171.1(19) . .
Mn6 N6 C42 C41 2(4) . .
O1 Mn1 O4 N2 169.3(17) . .
O1 C1 C2 C3 -178.1(18) . .
O1W Mn2 O22 Mn1 103.6(10) . .
O1W Mn2 O22 Mn3 -97.8(10) . .
O2 Mn3 O5 C15 -172.4(18) . .
O2 Mn3 O22 Mn1 -37.1(10) . .
O2 Mn3 O22 Mn2 163.4(10) . .
O2 Mn6 O23 Mn4 114.5(10) . .
O2 Mn6 O23 Mn5 -91.4(10) . .
O2 N1 C7 C6 -178(2) . .
O2W Mn2 O22 Mn1 -74.8(10) . .
O2W Mn2 O22 Mn3 83.8(10) . .
O3 C8 C13 C12 -179(2) . .
O3 C8 C13 C14 -2(2) . .
O3W Mn5 O9 C29 -98(2) . .
O3W Mn5 O23 Mn4 74.3(10) . .
O3W Mn5 O23 Mn6 -78.9(10) . .
O4 Mn1 O1 C1 171.4(19) . .
O4 Mn1 O22 Mn2 -10.7(11) . .
O4 Mn1 O22 Mn3 -170.1(10) . .
O4 N2 C14 C13 -175(2) . .
O5 C15 C16 C17 -178.1(18) . .
O6 Mn2 O22 Mn1 -161.7(10) . .
O6 Mn2 O22 Mn3 -3.0(11) . .
O6 N3 C21 C20 177(2) . .
O7 Mn4 O10 N5 -175(2) . .
O7 Mn4 O23 Mn5 96(4) . .
O7 Mn4 O23 Mn6 -110(3) . .
O7 C22 C27 C26 175(2) . .
O7 C22 C27 C28 -11(2) . .
O8 Mn3 O5 C15 -94.6(18) . .
O8 Mn3 O22 Mn1 -114.9(9) . .
O8 Mn3 O22 Mn2 85.5(9) . .
O8 Mn6 O23 Mn4 34.0(10) . .
O8 Mn6 O23 Mn5 -171.8(10) . .
O8 N4 C28 C27 -175(2) . .
O9 C29 C34 C33 179.6(19) . .
O9 C29 C34 C35 0(2) . .
O10 Mn4 O7 C22 177(2) . .
O10 Mn4 O23 Mn5 16.0(11) . .
O10 Mn4 O23 Mn6 170.3(11) . .
O10 N5 C35 C34 179(2) . .
O11 C36 C41 C40 180(2) . .
O11 C36 C41 C42 -6(2) . .
O12 Mn5 O9 C29 171(2) . .
O12 Mn5 O23 Mn4 164.6(10) . .
O12 Mn5 O23 Mn6 11.5(10) . .
O12 N6 C42 C41 -175.3(19) . .
O13 C43 C44 C45 179(2) . .
O14 Mn5 O9 C29 81(2) . .
O14 Mn5 O23 Mn4 -105.3(10) . .
O14 Mn5 O23 Mn6 101.5(10) . .
O14 N7 C49 C48 175(2) . .
O15 Mn1 O1 C1 68.4(19) . .
O15 Mn1 O4 N2 -96.2(16) . .
O15 Mn1 O22 Mn2 92.4(10) . .
O15 Mn1 O22 Mn3 -67.0(10) . .
O15 C50 C51 C52 -27(3) . .
O16 Mn3 O5 C15 89.5(18) . .
O16 Mn3 O22 Mn1 61.1(10) . .
O16 Mn3 O22 Mn2 -98.4(10) . .
O16 C50 C51 C52 155(2) . .
O17 Si2 C58 C59 -48(3) . 1_455
O18 Mn6 O23 Mn4 -61.9(10) . .
O18 Mn6 O23 Mn5 92.2(10) . .
O19 Mn4 O7 C22 -78(2) . .
O19 Mn4 O10 N5 85.7(19) . .
O19 Mn4 O23 Mn5 -89.0(10) . .
O19 Mn4 O23 Mn6 65.3(10) . .
O22 Mn1 O4 N2 -3.1(17) . .
O23 Mn4 O7 C22 97(4) . .
O23 Mn4 O10 N5 -6.9(19) . .
N1 Mn1 O1 C1 -22.8(19) . .
N1 Mn1 O4 N2 93(3) . .
N1 Mn1 O22 Mn2 -176.2(11) . .
N1 Mn1 O22 Mn3 24.4(11) . .
N2 Mn2 O22 Mn1 15.5(11) . .
N2 Mn2 O22 Mn3 174.2(11) . .
N3 Mn3 O5 C15 -9.7(19) . .
N3 Mn3 O22 Mn1 160.2(10) . .
N3 Mn3 O22 Mn2 0.6(11) . .
N4 Mn4 O7 C22 11(2) . .
N4 Mn4 O10 N5 -100(4) . .
N4 Mn4 O23 Mn5 -178.2(11) . .
N4 Mn4 O23 Mn6 -23.9(11) . .
N5 Mn5 O9 C29 -7(2) . .
N5 Mn5 O23 Mn4 -17.2(11) . .
N5 Mn5 O23 Mn6 -170.4(11) . .
N6 Mn6 O23 Mn4 -161.7(10) . .
N6 Mn6 O23 Mn5 -7.6(11) . .
C6 C1 C2 C3 0.0 . .
C1 C6 C5 C4 0.0 . .
C1 C6 C7 N1 -11(3) . .
C1 C2 C3 C4 0.0 . .
C2 C3 C4 C5 0.0 . .
C3 C4 C5 C6 0.0 . .
C5 C6 C1 O1 178.0(19) . .
C5 C6 C1 C2 0.0 . .
C5 C6 C7 N1 172(2) . .
C7 C6 C1 O1 1(2) . .
C7 C6 C1 C2 -177(2) . .
C7 C6 C5 C4 177.2(19) . .
C9 C8 C13 C12 0.0 . .
C9 C8 C13 C14 177(2) . .
C8 C9 C10 C11 0.0 . .
C8 C13 C12 C11 0.0 . .
C8 C13 C14 N2 7(3) . .
C13 C12 C11 C10 0.0 . .
C12 C13 C14 N2 -176(2) . .
C12 C11 C10 C9 0.0 . .
C10 C9 C8 O3 179.4(19) . .
C10 C9 C8 C13 0.0 . .
C14 C13 C12 C11 -177.5(19) . .
C19 C20 C15 O5 178(2) . .
C19 C20 C15 C16 0.0 . .
C19 C20 C21 N3 178(2) . .
C20 C19 C18 C17 0.0 . .
C20 C15 C16 C17 0.0 . .
C15 C20 C21 N3 -5(4) . .
C15 C16 C17 C18 0.0 . .
C16 C17 C18 C19 0.0 . .
C18 C19 C20 C15 0.0 . .
C18 C19 C20 C21 177(2) . .
C21 C20 C15 O5 1(2) . .
C21 C20 C15 C16 -177(2) . .
C25 C24 C23 C22 0.0 . .
C24 C25 C26 C27 0.0 . .
C24 C23 C22 O7 -175.4(19) . .
C24 C23 C22 C27 0.0 . .
C23 C22 C27 C26 0.0 . .
C23 C22 C27 C28 173.8(19) . .
C22 C27 C26 C25 0.0 . .
C22 C27 C28 N4 11(3) . .
C26 C25 C24 C23 0.0 . .
C26 C27 C28 N4 -175(2) . .
C28 C27 C26 C25 -173.9(19) . .
C33 C32 C31 C30 0.0 . .
C33 C34 C35 N5 -179(3) . .
C32 C33 C34 C29 0.0 . .
C32 C33 C34 C35 -180(2) . .
C32 C31 C30 C29 0.0 . .
C31 C30 C29 O9 -179.7(18) . .
C31 C30 C29 C34 0.0 . .
C30 C29 C34 C33 0.0 . .
C30 C29 C34 C35 180(2) . .
C29 C34 C35 N5 1(4) . .
C34 C33 C32 C31 0.0 . .
C39 C38 C37 C36 0.0 . .
C38 C39 C40 C41 0.0 . .
C38 C37 C36 O11 -179.8(19) . .
C38 C37 C36 C41 0.0 . .
C37 C36 C41 C40 0.0 . .
C37 C36 C41 C42 174(2) . .
C36 C41 C40 C39 0.0 . .
C36 C41 C42 N6 5(3) . .
C40 C39 C38 C37 0.0 . .
C40 C41 C42 N6 179(2) . .
C42 C41 C40 C39 -174.4(18) . .
C45 C46 C47 C48 0.0 . .
C46 C45 C44 C43 0.0 . .
C46 C47 C48 C43 0.0 . .
C46 C47 C48 C49 -180(2) . .
C47 C48 C43 O13 -178(2) . .
C47 C48 C43 C44 0.0 . .
C47 C48 C49 N7 -172(2) . .
C48 C43 C44 C45 0.0 . .
C43 C48 C49 N7 8(4) . .
C44 C45 C46 C47 0.0 . .
C49 C48 C43 O13 1(2) . .
C49 C48 C43 C44 180(2) . .
C50 C51 C52 C53 -62(3) . .
C51 C52 C53 Si1 -171.4(17) . .
C53 Si1 O17 Si2 -126(4) . .
C54 Si1 O17 Si2 116(4) . .
C55 Si1 O17 Si2 -5(4) . .
C56 Si2 O17 Si1 177(4) . .
C56 Si2 C58 C59 67(3) . 1_455
C57 Si2 O17 Si1 60(4) . .
C57 Si2 C58 C59 -172(3) . 1_455
C58 Si2 O17 Si1 -62(4) . .
C58 C59 C60 C61 69(4) 1_655 .
C59 C60 C61 O18 -147(3) . .
C59 C60 C61 O19 33(4) . .
O20 C62 C67 C66 179(2) . .
O20 C62 C67 C68 2(3) . .
C64 C63 C62 O20 -179(2) . .
C64 C63 C62 C67 0.0 . .
C63 C64 C65 C66 0.0 . .
C63 C62 C67 C66 0.0 . .
C63 C62 C67 C68 -177(3) . .
C62 C67 C66 C65 0.0 . .
C62 C67 C68 N8 -9(5) . .
C67 C66 C65 C64 0.0 . .
C66 C67 C68 N8 174(3) . .
C65 C64 C63 C62 0.0 . .
C68 C67 C66 C65 177(3) . .
O21 N8 C68 C67 161(4) . .
O21X N8 C68 C67 -170(3) . .
